data_4115972
loop_
_publ_author_name
'Myrtil L. Kahn'
'Jean-Pascal Sutter'
'St\'ephane Golhen'
'Philippe Guionneau'
'Lahc\`ene Ouahab'
'Olivier Kahn'
'Daniel Chasseau'

_publ_section_title
;
 Systematic Investigation of the Nature of The Coupling between a Ln(III)
 Ion (Ln = Ce(III) to Dy(III)) and Its Aminoxyl Radical Ligands.
 Structural and Magnetic Characteristics of a Series of {Ln(organic
 radical)2} Compounds and the Related {Ln(Nitrone)2} Derivatives
;
_journal_name_full 'Journal of the American Chemical Society'
_journal_page_first 3413
_journal_page_last 3421
_journal_paper_doi 10.1021/ja994175o
_journal_volume 122
_journal_year 2000
_chemical_formula_moiety Eu(NO3)3(NitTRZ)2.3(CH3CN)
_chemical_formula_sum 'C28 H45 Eu N16 O13'
_chemical_formula_weight 965.76
_chemical_name_systematic
; 
 ? 
;
_space_group_IT_number 14
_symmetry_cell_setting monoclinic
_symmetry_space_group_name_Hall '-P 2yn'
_symmetry_space_group_name_H-M 'P 1 21/n 1'
_atom_sites_solution_hydrogens geom
_atom_sites_solution_primary direct
_atom_sites_solution_secondary difmap
_audit_creation_method SHELXL-97
_cell_angle_alpha 90.00
_cell_angle_beta 101.033(13)
_cell_angle_gamma 90.00
_cell_formula_units_Z 4
_cell_length_a 10.929(3)
_cell_length_b 15.212(7)
_cell_length_c 25.523(9)
_cell_measurement_reflns_used 25
_cell_measurement_temperature 263(2)
_cell_measurement_theta_max 10.902
_cell_measurement_theta_min 6.863
_cell_volume 4165(3)
_computing_cell_refinement 'Nonius CAD4'
_computing_data_collection 'Nonius CAD4'
_computing_data_reduction MolEN
_computing_molecular_graphics 'ORTEP III'
_computing_structure_refinement 'SHELXL-97 (Sheldrick, 1997)'
_computing_structure_solution 'SHELXS-97 (Sheldrick, 1990)'
_diffrn_ambient_temperature 263(2)
_diffrn_measured_fraction_theta_full 0.957
_diffrn_measured_fraction_theta_max 0.957
_diffrn_measurement_device 'Enraf-Nonius 4-circle diffractometer'
_diffrn_measurement_method \q-2\q
_diffrn_radiation_monochromator graphite
_diffrn_radiation_source 'fine-focus sealed tube'
_diffrn_radiation_type MoK\a
_diffrn_radiation_wavelength 0.71073
_diffrn_reflns_av_R_equivalents 0.0969
_diffrn_reflns_av_sigmaI/netI 0.0368
_diffrn_reflns_limit_h_max 13
_diffrn_reflns_limit_h_min 0
_diffrn_reflns_limit_k_max 18
_diffrn_reflns_limit_k_min 0
_diffrn_reflns_limit_l_max 30
_diffrn_reflns_limit_l_min -30
_diffrn_reflns_number 8550
_diffrn_reflns_theta_full 25.96
_diffrn_reflns_theta_max 25.96
_diffrn_reflns_theta_min 1.57
_diffrn_standards_interval_count 250
_diffrn_standards_interval_time 60
_diffrn_standards_number 3
_exptl_absorpt_coefficient_mu 1.583
_exptl_absorpt_correction_T_max 0.999639
_exptl_absorpt_correction_T_min 0.949746
_exptl_absorpt_correction_type '\y scan'
_exptl_crystal_density_diffrn 1.540
_exptl_crystal_F_000 1968
_refine_diff_density_max 2.148
_refine_diff_density_min -1.537
_refine_diff_density_rms 0.152
_refine_ls_extinction_method none
_refine_ls_goodness_of_fit_ref 1.042
_refine_ls_hydrogen_treatment mixed
_refine_ls_matrix_type full
_refine_ls_number_parameters 523
_refine_ls_number_reflns 8108
_refine_ls_number_restraints 0
_refine_ls_restrained_S_all 1.042
_refine_ls_R_factor_all 0.0728
_refine_ls_R_factor_gt 0.0406
_refine_ls_shift/su_max 0.028
_refine_ls_shift/su_mean 0.000
_refine_ls_structure_factor_coef Fsqd
_refine_ls_weighting_details 'w=1/[\s^2^(Fo^2^)+(0.0635P)^2^+20.5014P] where P=(Fo^2^+2Fc^2^)/3'
_refine_ls_weighting_scheme calc
_refine_ls_wR_factor_gt 0.1055
_refine_ls_wR_factor_ref 0.1330
_reflns_number_gt 6183
_reflns_number_total 8108
_reflns_threshold_expression >2sigma(I)
_cod_data_source_file ja994175o_1.cif
_cod_data_source_block eurad3
_cod_depositor_comments
;
The following automatic conversions were performed:

'_refine_ls_weighting_scheme' value 'calc
w=1/[\s^2^(Fo^2^)+(0.0635P)^2^+20.5014P] where P=(Fo^2^+2Fc^2^)/3'
was changed to 'calc'. New tag '_refine_ls_weighting_details' was
created. The value of the new tag was set to
'w=1/[\s^2^(Fo^2^)+(0.0635P)^2^+20.5014P] where P=(Fo^2^+2Fc^2^)/3'.

Automatic conversion script
Id: cif_fix_values 3143 2015-03-26 13:38:13Z robertas 
;
_cod_database_code 4115972

loop_
_symmetry_equiv_pos_as_xyz
'x, y, z'
'-x+1/2, y+1/2, -z+1/2'
'-x, -y, -z'
'x-1/2, -y-1/2, z-1/2'

loop_
_atom_site_label
_atom_site_type_symbol
_atom_site_fract_x
_atom_site_fract_y
_atom_site_fract_z
_atom_site_U_iso_or_equiv
_atom_site_adp_type
_atom_site_occupancy
_atom_site_calc_flag
_atom_site_refinement_flags
Eu Eu 0.67065(2) -0.096249(17) 0.133788(11) 0.02594(10) Uani 1 d .
C1 C 0.3946(5) 0.0292(4) 0.1021(2) 0.0267(11) Uani 1 d .
N1 N 0.2789(4) 0.0289(3) 0.0721(2) 0.0312(11) Uani 1 d .
C1A C 0.1955(5) 0.1027(4) 0.0533(3) 0.0384(14) Uani 1 d .
H1A1 H 0.1186 0.0806 0.0330 0.058 Uiso 1 calc R
H1A2 H 0.2344 0.1406 0.0313 0.058 Uiso 1 calc R
H1A3 H 0.1788 0.1352 0.0834 0.058 Uiso 1 calc R
C2 C 0.2589(6) -0.0563(4) 0.0560(3) 0.0350(13) Uani 1 d .
C3 C 0.1421(6) -0.0872(5) 0.0210(3) 0.0506(18) Uani 1 d .
H3A H 0.0856 -0.0387 0.0125 0.076 Uiso 1 calc R
H3B H 0.1041 -0.1318 0.0391 0.076 Uiso 1 calc R
H3C H 0.1613 -0.1110 -0.0114 0.076 Uiso 1 calc R
N2 N 0.3565(5) -0.1052(3) 0.0750(2) 0.0363(11) Uani 1 d .
N3 N 0.4431(4) -0.0506(3) 0.10468(19) 0.0293(10) Uani 1 d .
C4 C 0.4622(5) 0.1043(4) 0.1281(2) 0.0275(11) Uani 1 d .
N4 N 0.5843(4) 0.1145(3) 0.13371(19) 0.0285(10) Uani 1 d .
O1 O 0.6606(4) 0.0608(3) 0.11863(18) 0.0355(10) Uani 1 d .
N5 N 0.4135(5) 0.1719(3) 0.1519(2) 0.0353(11) Uani 1 d .
O2 O 0.3020(4) 0.1775(3) 0.1585(2) 0.0518(13) Uani 1 d .
C5 C 0.6312(6) 0.1977(4) 0.1634(3) 0.0384(14) Uani 1 d .
C6 C 0.7131(11) 0.1694(6) 0.2159(5) 0.130(6) Uani 1 d .
H6A H 0.6643 0.1359 0.2363 0.195 Uiso 1 calc R
H6B H 0.7460 0.2205 0.2358 0.195 Uiso 1 calc R
H6C H 0.7806 0.1339 0.2087 0.195 Uiso 1 calc R
C7 C 0.7070(10) 0.2491(6) 0.1314(4) 0.079(3) Uani 1 d .
H7A H 0.6554 0.2664 0.0982 0.118 Uiso 1 calc R
H7B H 0.7745 0.2134 0.1244 0.118 Uiso 1 calc R
H7C H 0.7397 0.3005 0.1510 0.118 Uiso 1 calc R
C8 C 0.5085(7) 0.2420(5) 0.1703(3) 0.0503(18) Uani 1 d .
C9 C 0.4931(10) 0.2796(12) 0.2209(6) 0.155(8) Uani 1 d .
H9A H 0.4109 0.3039 0.2173 0.232 Uiso 1 calc R
H9B H 0.5538 0.3251 0.2311 0.232 Uiso 1 calc R
H9C H 0.5043 0.2346 0.2477 0.232 Uiso 1 calc R
C10 C 0.4728(10) 0.3189(6) 0.1274(5) 0.093(4) Uani 1 d .
H10A H 0.4813 0.2980 0.0928 0.140 Uiso 1 calc R
H10B H 0.5275 0.3681 0.1372 0.140 Uiso 1 calc R
H10C H 0.3882 0.3369 0.1265 0.140 Uiso 1 calc R
C11 C 0.5857(5) -0.3147(4) 0.1608(2) 0.0316(12) Uani 1 d .
N6 N 0.5206(5) -0.3654(3) 0.1898(2) 0.0353(11) Uani 1 d .
C11A C 0.5282(8) -0.4605(4) 0.1988(3) 0.0518(18) Uani 1 d .
H11A H 0.5836 -0.4858 0.1779 0.078 Uiso 1 calc R
H11B H 0.4468 -0.4859 0.1883 0.078 Uiso 1 calc R
H11C H 0.5591 -0.4720 0.2359 0.078 Uiso 1 calc R
C12 C 0.4508(6) -0.3076(4) 0.2121(3) 0.0409(15) Uani 1 d .
C13 C 0.3621(8) -0.3356(6) 0.2466(4) 0.071(3) Uani 1 d .
H13A H 0.3633 -0.3985 0.2497 0.107 Uiso 1 calc R
H13B H 0.2795 -0.3165 0.2309 0.107 Uiso 1 calc R
H13C H 0.3863 -0.3098 0.2814 0.107 Uiso 1 calc R
N7 N 0.4738(5) -0.2265(3) 0.1991(2) 0.0418(13) Uani 1 d .
N8 N 0.5593(4) -0.2302(3) 0.1668(2) 0.0317(11) Uani 1 d .
C14 C 0.6749(6) -0.3448(4) 0.1296(3) 0.0356(13) Uani 1 d .
N9 N 0.6644(6) -0.4163(4) 0.0975(2) 0.0470(14) Uani 1 d .
O3 O 0.5722(6) -0.4692(4) 0.0899(2) 0.0680(16) Uani 1 d .
N10 N 0.7761(5) -0.2995(3) 0.1247(2) 0.0370(12) Uani 1 d .
O4 O 0.8086(4) -0.2238(3) 0.14673(18) 0.0385(10) Uani 1 d .
C15 C 0.7655(9) -0.4186(5) 0.0658(3) 0.059(2) Uani 1 d .
C16 C 0.7021(11) -0.3945(6) 0.0083(3) 0.082(3) Uani 1 d .
H16A H 0.6706 -0.3356 0.0077 0.123 Uiso 1 calc R
H16B H 0.6345 -0.4344 -0.0037 0.123 Uiso 1 calc R
H16C H 0.7617 -0.3987 -0.0147 0.123 Uiso 1 calc R
C17 C 0.8168(11) -0.5120(6) 0.0658(4) 0.080(3) Uani 1 d .
H17A H 0.8559 -0.5280 0.1015 0.120 Uiso 1 calc R
H17B H 0.8768 -0.5148 0.0429 0.120 Uiso 1 calc R
H17C H 0.7497 -0.5520 0.0531 0.120 Uiso 1 calc R
C18 C 0.8579(8) -0.3488(5) 0.0939(3) 0.055(2) Uani 1 d .
C19 C 0.9087(10) -0.2835(6) 0.0584(4) 0.083(3) Uani 1 d .
H19A H 0.8416 -0.2615 0.0317 0.125 Uiso 1 calc R
H19B H 0.9689 -0.3122 0.0413 0.125 Uiso 1 calc R
H19C H 0.9479 -0.2355 0.0796 0.125 Uiso 1 calc R
C20 C 0.9657(8) -0.3854(5) 0.1368(4) 0.063(2) Uani 1 d .
H20A H 0.9331 -0.4270 0.1588 0.095 Uiso 1 calc R
H20B H 1.0050 -0.3379 0.1585 0.095 Uiso 1 calc R
H20C H 1.0259 -0.4138 0.1196 0.095 Uiso 1 calc R
N11 N 0.6588(5) -0.0662(3) 0.2480(2) 0.0389(12) Uani 1 d .
O5 O 0.5892(4) -0.0282(3) 0.21001(18) 0.0444(11) Uani 1 d .
O6 O 0.7361(4) -0.1198(3) 0.23651(18) 0.0452(11) Uani 1 d .
O7 O 0.6517(7) -0.0511(4) 0.2944(2) 0.0769(19) Uani 1 d .
N12 N 0.5838(5) -0.1505(4) 0.0225(2) 0.0381(12) Uani 1 d .
O8 O 0.6141(5) -0.0713(3) 0.03141(19) 0.0491(12) Uani 1 d .
O9 O 0.5960(5) -0.2011(3) 0.06124(18) 0.0477(11) Uani 1 d .
O10 O 0.5403(6) -0.1760(4) -0.0234(2) 0.0644(15) Uani 1 d .
N13 N 0.9166(5) -0.0211(4) 0.1322(3) 0.0488(15) Uani 1 d .
O11 O 1.0114(6) 0.0205(5) 0.1309(3) 0.092(2) Uani 1 d .
O12 O 0.8524(4) -0.0544(3) 0.09143(19) 0.0454(11) Uani 1 d .
O13 O 0.8774(4) -0.0313(3) 0.1751(2) 0.0473(11) Uani 1 d .
C1S C 0.2747(11) 0.6029(8) 0.0825(6) 0.097(4) Uani 1 d .
C5S C 0.2664(11) 0.9415(8) 0.2117(5) 0.095(3) Uani 1 d .
H5S1 H 0.2520 0.9430 0.2476 0.142 Uiso 1 calc R
H5S2 H 0.2383 0.9955 0.1940 0.142 Uiso 1 calc R
H5S3 H 0.3539 0.9342 0.2122 0.142 Uiso 1 calc R
C4S C 0.0227(12) 0.3117(8) 0.0976(5) 0.088(3) Uani 1 d .
C3S C 0.2000(12) 0.8704(11) 0.1841(6) 0.096(4) Uani 1 d .
N1S N 0.2487(11) 0.5429(9) 0.1021(6) 0.129(5) Uani 1 d .
N3S N -0.0319(12) 0.2853(8) 0.0578(5) 0.121(4) Uani 1 d .
N2S N 0.1481(13) 0.8102(11) 0.1615(7) 0.153(5) Uani 1 d .
C7S C 0.0905(12) 0.3488(10) 0.1472(5) 0.124(5) Uani 1 d .
H7S1 H 0.1336 0.4008 0.1396 0.185 Uiso 1 calc R
H7S2 H 0.1496 0.3065 0.1648 0.185 Uiso 1 calc R
H7S3 H 0.0330 0.3634 0.1699 0.185 Uiso 1 calc R
C2S C 0.3111(13) 0.6753(8) 0.0541(6) 0.147(7) Uani 1 d .
H2S1 H 0.3801 0.6585 0.0380 0.220 Uiso 1 calc R
H2S2 H 0.3355 0.7233 0.0783 0.220 Uiso 1 calc R
H2S3 H 0.2425 0.6931 0.0268 0.220 Uiso 1 calc R

loop_
_atom_site_aniso_label
_atom_site_aniso_U_11
_atom_site_aniso_U_22
_atom_site_aniso_U_33
_atom_site_aniso_U_23
_atom_site_aniso_U_13
_atom_site_aniso_U_12
Eu 0.02838(15) 0.02052(14) 0.02758(15) 0.00158(12) 0.00194(10) 0.00278(12)
C1 0.027(3) 0.024(3) 0.027(3) 0.002(2) 0.000(2) -0.001(2)
N1 0.025(2) 0.025(2) 0.041(3) 0.001(2) 0.001(2) -0.0009(19)
C1A 0.033(3) 0.033(3) 0.046(4) 0.004(3) -0.002(3) 0.008(3)
C2 0.033(3) 0.027(3) 0.042(3) -0.004(3) -0.002(3) -0.003(2)
C3 0.042(4) 0.045(4) 0.055(4) -0.002(3) -0.017(3) -0.008(3)
N2 0.037(3) 0.027(3) 0.041(3) -0.003(2) -0.003(2) -0.007(2)
N3 0.031(2) 0.021(2) 0.034(3) 0.0014(19) 0.001(2) -0.0034(19)
C4 0.030(3) 0.024(3) 0.026(3) -0.001(2) -0.001(2) -0.002(2)
N4 0.031(2) 0.019(2) 0.033(3) -0.0024(18) -0.0013(19) -0.0006(18)
O1 0.029(2) 0.024(2) 0.052(3) -0.0008(18) 0.0045(19) -0.0001(17)
N5 0.033(3) 0.027(2) 0.045(3) -0.005(2) 0.005(2) 0.000(2)
O2 0.035(2) 0.050(3) 0.072(4) -0.015(3) 0.014(2) 0.001(2)
C5 0.039(3) 0.023(3) 0.048(4) -0.007(3) -0.002(3) -0.007(2)
C6 0.149(10) 0.046(5) 0.139(10) -0.032(6) -0.114(9) 0.022(6)
C7 0.110(8) 0.038(4) 0.102(8) -0.010(4) 0.058(6) -0.025(5)
C8 0.051(4) 0.042(4) 0.060(5) -0.031(3) 0.017(3) -0.017(3)
C9 0.074(7) 0.250(19) 0.148(12) -0.151(13) 0.040(7) -0.063(10)
C10 0.083(7) 0.047(5) 0.150(11) 0.016(6) 0.025(7) 0.010(5)
C11 0.036(3) 0.027(3) 0.029(3) 0.001(2) 0.002(2) 0.002(2)
N6 0.041(3) 0.025(2) 0.041(3) 0.005(2) 0.009(2) 0.001(2)
C11A 0.068(5) 0.024(3) 0.063(5) -0.001(3) 0.010(4) -0.004(3)
C12 0.045(4) 0.033(3) 0.047(4) 0.000(3) 0.014(3) 0.000(3)
C13 0.075(6) 0.051(5) 0.101(7) 0.006(5) 0.052(5) -0.006(4)
N7 0.044(3) 0.029(3) 0.056(3) -0.004(2) 0.020(3) -0.001(2)
N8 0.036(3) 0.020(2) 0.040(3) -0.001(2) 0.009(2) 0.0006(19)
C14 0.045(3) 0.022(3) 0.039(3) 0.000(2) 0.007(3) 0.008(3)
N9 0.072(4) 0.028(3) 0.042(3) -0.002(2) 0.013(3) 0.009(3)
O3 0.102(5) 0.041(3) 0.059(4) -0.017(3) 0.009(3) -0.012(3)
N10 0.046(3) 0.025(3) 0.042(3) 0.010(2) 0.014(2) 0.015(2)
O4 0.037(2) 0.029(2) 0.050(3) 0.0018(19) 0.0094(19) 0.0076(18)
C15 0.097(6) 0.041(4) 0.044(4) 0.004(3) 0.029(4) 0.026(4)
C16 0.136(9) 0.066(6) 0.046(5) 0.001(4) 0.023(5) 0.032(6)
C17 0.136(9) 0.045(5) 0.065(6) 0.001(4) 0.033(6) 0.038(5)
C18 0.069(5) 0.042(4) 0.063(5) 0.015(4) 0.038(4) 0.027(4)
C19 0.124(8) 0.063(5) 0.085(7) 0.016(5) 0.074(6) 0.020(6)
C20 0.061(5) 0.049(5) 0.087(6) 0.018(4) 0.033(4) 0.024(4)
N11 0.049(3) 0.033(3) 0.034(3) -0.002(2) 0.007(2) -0.001(2)
O5 0.055(3) 0.037(2) 0.039(3) 0.003(2) 0.002(2) 0.012(2)
O6 0.046(3) 0.045(3) 0.042(3) 0.005(2) 0.002(2) 0.011(2)
O7 0.113(5) 0.080(4) 0.040(3) -0.006(3) 0.021(3) 0.025(4)
N12 0.042(3) 0.042(3) 0.031(3) -0.006(2) 0.008(2) -0.004(2)
O8 0.063(3) 0.043(3) 0.040(3) 0.001(2) 0.006(2) -0.008(2)
O9 0.069(3) 0.033(2) 0.037(3) 0.003(2) 0.001(2) 0.010(2)
O10 0.091(4) 0.064(4) 0.032(3) -0.003(2) -0.003(3) -0.011(3)
N13 0.030(3) 0.047(3) 0.068(4) 0.011(3) 0.008(3) -0.002(3)
O11 0.053(3) 0.110(6) 0.111(6) 0.025(5) 0.011(3) -0.035(4)
O12 0.043(3) 0.051(3) 0.043(3) 0.001(2) 0.009(2) 0.001(2)
O13 0.039(2) 0.054(3) 0.047(3) 0.003(2) 0.004(2) -0.006(2)
C1S 0.070(7) 0.059(7) 0.151(12) -0.031(7) -0.005(7) 0.008(6)
C5S 0.083(7) 0.091(8) 0.112(9) 0.005(7) 0.021(7) 0.027(6)
C4S 0.109(9) 0.074(7) 0.090(8) 0.004(6) 0.040(7) 0.029(6)
C3S 0.085(8) 0.112(10) 0.095(9) 0.034(8) 0.027(7) 0.015(7)
N1S 0.097(8) 0.115(10) 0.183(14) -0.032(10) 0.046(8) -0.001(7)
N3S 0.148(10) 0.108(9) 0.117(9) -0.019(8) 0.048(8) 0.008(8)
N2S 0.139(12) 0.151(14) 0.169(14) 0.004(11) 0.025(10) -0.029(10)
C7S 0.114(10) 0.139(13) 0.105(10) -0.029(9) -0.009(8) 0.050(9)
C2S 0.141(12) 0.065(7) 0.189(16) 0.002(9) -0.081(11) -0.012(8)

loop_
_atom_type_symbol
_atom_type_description
_atom_type_scat_dispersion_real
_atom_type_scat_dispersion_imag
_atom_type_scat_source
C C 0.0033 0.0016 'International Tables Vol C Tables 4.2.6.8 and 6.1.1.4'
H H 0.0000 0.0000 'International Tables Vol C Tables 4.2.6.8 and 6.1.1.4'
O O 0.0106 0.0060 'International Tables Vol C Tables 4.2.6.8 and 6.1.1.4'
N N 0.0061 0.0033 'International Tables Vol C Tables 4.2.6.8 and 6.1.1.4'
Eu Eu -0.1578 3.6682 'International Tables Vol C Tables 4.2.6.8 and 6.1.1.4'

loop_
_geom_angle_atom_site_label_1
_geom_angle_atom_site_label_2
_geom_angle_atom_site_label_3
_geom_angle
O1 Eu O4 144.53(14)
O1 Eu O9 121.43(15)
O4 Eu O9 72.17(15)
O1 Eu O5 72.85(15)
O4 Eu O5 121.60(15)
O9 Eu O5 137.21(16)
O1 Eu O13 71.80(15)
O4 Eu O13 76.84(15)
O9 Eu O13 135.59(17)
O5 Eu O13 86.33(16)
O1 Eu O12 72.36(15)
O4 Eu O12 75.00(15)
O9 Eu O12 90.92(17)
O5 Eu O12 130.83(16)
O13 Eu O12 50.17(16)
O1 Eu N3 70.91(14)
O4 Eu N3 142.97(14)
O9 Eu N3 78.07(15)
O5 Eu N3 69.10(15)
O13 Eu N3 139.92(16)
O12 Eu N3 127.67(15)
O1 Eu O8 72.54(15)
O4 Eu O8 105.93(16)
O9 Eu O8 49.97(15)
O5 Eu O8 131.92(15)
O13 Eu O8 112.84(16)
O12 Eu O8 65.57(16)
N3 Eu O8 68.66(16)
O1 Eu N8 144.86(14)
O4 Eu N8 69.37(15)
O9 Eu N8 68.09(16)
O5 Eu N8 79.31(15)
O13 Eu N8 127.85(16)
O12 Eu N8 142.67(15)
N3 Eu N8 79.45(15)
O8 Eu N8 113.92(16)
O1 Eu O6 106.98(15)
O4 Eu O6 73.20(15)
O9 Eu O6 130.90(15)
O5 Eu O6 49.28(14)
O13 Eu O6 65.10(16)
O12 Eu O6 112.29(15)
N3 Eu O6 113.25(15)
O8 Eu O6 177.85(15)
N8 Eu O6 67.72(16)
O1 Eu N13 68.01(15)
O4 Eu N13 76.55(16)
O9 Eu N13 114.56(18)
O5 Eu N13 108.17(18)
O13 Eu N13 25.31(17)
O12 Eu N13 25.03(17)
N3 Eu N13 137.36(16)
O8 Eu N13 88.37(17)
N8 Eu N13 143.10(16)
O6 Eu N13 89.52(17)
O1 Eu N12 97.28(15)
O4 Eu N12 89.10(15)
O9 Eu N12 24.62(15)
O5 Eu N12 140.21(15)
O13 Eu N12 128.06(15)
O12 Eu N12 77.94(15)
N3 Eu N12 71.25(15)
O8 Eu N12 25.36(15)
N8 Eu N12 90.49(15)
O6 Eu N12 155.51(16)
N13 Eu N12 102.94(17)
N3 C1 N1 110.4(5)
N3 C1 C4 122.4(5)
N1 C1 C4 127.1(5)
C1 N1 C2 104.7(5)
C1 N1 C1A 129.8(5)
C2 N1 C1A 125.0(5)
N2 C2 N1 110.8(5)
N2 C2 C3 125.8(6)
N1 C2 C3 123.5(5)
C2 N2 N3 106.6(5)
C1 N3 N2 107.5(4)
C1 N3 Eu 128.6(4)
N2 N3 Eu 121.7(3)
N4 C4 N5 109.7(5)
N4 C4 C1 123.8(5)
N5 C4 C1 126.4(5)
O1 N4 C4 126.5(5)
O1 N4 C5 120.5(4)
C4 N4 C5 112.9(5)
N4 O1 Eu 126.5(3)
O2 N5 C4 125.7(5)
O2 N5 C8 122.5(5)
C4 N5 C8 111.8(5)
C7 C5 N4 109.6(6)
C7 C5 C6 109.6(8)
N4 C5 C6 106.8(5)
C7 C5 C8 114.8(7)
N4 C5 C8 101.8(4)
C6 C5 C8 113.6(8)
C9 C8 N5 111.5(7)
C9 C8 C5 121.8(8)
N5 C8 C5 102.6(5)
C9 C8 C10 105.4(10)
N5 C8 C10 104.0(6)
C5 C8 C10 110.2(7)
N8 C11 N6 109.6(5)
N8 C11 C14 123.6(5)
N6 C11 C14 126.7(5)
C12 N6 C11 104.9(5)
C12 N6 C11A 126.4(6)
C11 N6 C11A 128.7(6)
N7 C12 N6 110.5(6)
N7 C12 C13 126.5(6)
N6 C12 C13 123.0(6)
C12 N7 N8 107.5(5)
C11 N8 N7 107.5(5)
C11 N8 Eu 126.5(4)
N7 N8 Eu 125.6(3)
N10 C14 N9 109.7(6)
N10 C14 C11 123.2(5)
N9 C14 C11 126.9(6)
O3 N9 C14 124.9(6)
O3 N9 C15 123.3(6)
C14 N9 C15 111.2(6)
O4 N10 C14 125.6(5)
O4 N10 C18 121.9(5)
C14 N10 C18 112.3(6)
N10 O4 Eu 122.3(3)
N9 C15 C17 109.3(7)
N9 C15 C16 105.5(7)
C17 C15 C16 108.7(7)
N9 C15 C18 102.6(6)
C17 C15 C18 115.6(8)
C16 C15 C18 114.4(7)
N10 C18 C19 108.0(6)
N10 C18 C20 104.9(6)
C19 C18 C20 109.9(8)
N10 C18 C15 100.7(6)
C19 C18 C15 117.0(8)
C20 C18 C15 115.0(6)
O7 N11 O6 121.4(6)
O7 N11 O5 121.3(6)
O6 N11 O5 117.3(5)
O7 N11 Eu 177.7(5)
O6 N11 Eu 60.8(3)
O5 N11 Eu 56.5(3)
N11 O5 Eu 99.0(4)
N11 O6 Eu 94.4(3)
O9 N12 O10 121.6(6)
O9 N12 O8 117.7(5)
O10 N12 O8 120.7(6)
O9 N12 Eu 55.8(3)
O10 N12 Eu 175.7(5)
O8 N12 Eu 62.0(3)
N12 O8 Eu 92.7(3)
N12 O9 Eu 99.6(4)
O11 N13 O12 122.3(7)
O11 N13 O13 121.3(7)
O12 N13 O13 116.4(5)
O11 N13 Eu 171.8(6)
O12 N13 Eu 58.7(3)
O13 N13 Eu 58.2(3)
N13 O12 Eu 96.3(4)
N13 O13 Eu 96.4(4)
N1S C1S C2S 175.2(17)
N3S C4S C7S 177.6(14)
N2S C3S C5S 178.1(15)

loop_
_geom_bond_atom_site_label_1
_geom_bond_atom_site_label_2
_geom_bond_distance
Eu O1 2.419(4)
Eu O4 2.440(4)
Eu O9 2.462(5)
Eu O5 2.512(5)
Eu O13 2.506(5)
Eu O12 2.518(5)
Eu N3 2.552(5)
Eu O8 2.595(5)
Eu N8 2.595(5)
Eu O6 2.607(5)
Eu N13 2.929(5)
Eu N12 2.937(5)
C1 N3 1.322(7)
C1 N1 1.346(7)
C1 C4 1.450(7)
N1 C2 1.364(7)
N1 C1A 1.468(7)
C2 N2 1.315(8)
C2 C3 1.488(8)
N2 N3 1.373(6)
C4 N4 1.324(7)
C4 N5 1.355(7)
N4 O1 1.278(6)
N4 C5 1.513(7)
N5 O2 1.264(6)
N5 C8 1.501(8)
C5 C7 1.491(10)
C5 C6 1.525(11)
C5 C8 1.541(10)
C8 C9 1.449(12)
C8 C10 1.599(13)
C11 N8 1.332(7)
C11 N6 1.362(8)
C11 C14 1.446(8)
N6 C12 1.358(8)
N6 C11A 1.465(8)
C12 N7 1.315(8)
C12 C13 1.490(10)
N7 N8 1.361(7)
C14 N10 1.329(8)
C14 N9 1.352(8)
N9 O3 1.275(8)
N9 C15 1.491(10)
N10 O4 1.301(7)
N10 C18 1.501(8)
C15 C17 1.528(10)
C15 C16 1.540(12)
C15 C18 1.545(13)
C18 C19 1.519(11)
C18 C20 1.550(11)
N11 O7 1.225(7)
N11 O6 1.248(7)
N11 O5 1.252(7)
N12 O9 1.241(7)
N12 O10 1.239(7)
N12 O8 1.259(7)
N13 O11 1.219(8)
N13 O12 1.246(8)
N13 O13 1.260(8)
C1S N1S 1.103(17)
C1S C2S 1.417(19)
C5S C3S 1.414(19)
C4S N3S 1.149(15)
C4S C7S 1.452(17)
C3S N2S 1.168(18)
